data_4109650
loop_
_publ_author_name
'Brad C. Bailey'
'Hongjun Fan'
'John C. Huffman'
'Mu-Hyun Baik'
'Daniel J. Mindiola'

_publ_section_title
;
 Intermolecular C-H Bond Activation Reactions Promoted by Transient
 Titanium Alkylidynes. Synthesis, Reactivity, Kinetic, and Theoretical
 Studies of the Ti\\tbC Linkage
;
_journal_name_full 'Journal of the American Chemical Society'
_journal_page_first 8781
_journal_page_last 8793
_journal_paper_doi 10.1021/ja070989q
_journal_volume 129
_journal_year 2007
_chemical_formula_moiety 'C40 H43 F10 N P2 Ti'
_chemical_formula_sum 'C40 H43 F10 N P2 Ti'
_chemical_formula_weight 837.59
_chemical_name_systematic
; 
 ? 
;
_space_group_IT_number 14
_symmetry_cell_setting monoclinic
_symmetry_space_group_name_Hall '-P 2ybc'
_symmetry_space_group_name_H-M 'P 1 21/c 1'
_atom_sites_solution_hydrogens geom
_atom_sites_solution_primary direct
_atom_sites_solution_secondary difmap
_audit_creation_method SHELXL-97
_cell_angle_alpha 90.00
_cell_angle_beta 112.072(3)
_cell_angle_gamma 90.00
_cell_formula_units_Z 4
_cell_length_a 19.8779(18)
_cell_length_b 12.7806(13)
_cell_length_c 16.4494(17)
_cell_measurement_reflns_used 1745
_cell_measurement_temperature 128(2)
_cell_measurement_theta_max 27.23
_cell_measurement_theta_min 2.48
_cell_volume 3872.7(7)
_computing_cell_refinement 'SAINT (Bruker, 1999)'
_computing_data_collection 'SMART (Bruker, 1999)'
_computing_data_reduction 'SAINT (Bruker, 1999), XTEL (local package)'
_computing_molecular_graphics 'Reciprocal Net (http://recipnet.org)'
_computing_structure_refinement 'SHELXL-97 (Sheldrick, 1997)'
_computing_structure_solution 'SHELXS-97 (Sheldrick, 1990)'
_diffrn_ambient_temperature 128(2)
_diffrn_detector 'CCD area detector'
_diffrn_detector_area_resol_mean 44.52
_diffrn_detector_type 'Bruker SMART 6000'
_diffrn_measured_fraction_theta_full 0.995
_diffrn_measured_fraction_theta_max 0.995
_diffrn_measurement_details '   0.30 degree frames measured for 45.16 seconds each'
_diffrn_measurement_device 'three-circle goniometer with fixed chi'
_diffrn_measurement_device_type 'Bruker Platform goniometer'
_diffrn_measurement_method '\w scans'
_diffrn_radiation_monochromator graphite
_diffrn_radiation_source 'fine-focus sealed tube'
_diffrn_radiation_type MoK\a
_diffrn_radiation_wavelength 0.71073
_diffrn_reflns_av_R_equivalents 0.0749
_diffrn_reflns_av_sigmaI/netI 0.1136
_diffrn_reflns_limit_h_max 23
_diffrn_reflns_limit_h_min -25
_diffrn_reflns_limit_k_max 12
_diffrn_reflns_limit_k_min -16
_diffrn_reflns_limit_l_max 21
_diffrn_reflns_limit_l_min -21
_diffrn_reflns_number 28618
_diffrn_reflns_theta_full 27.56
_diffrn_reflns_theta_max 27.56
_diffrn_reflns_theta_min 1.94
_diffrn_standards_decay_% 0.0
_exptl_absorpt_coefficient_mu 0.382
_exptl_absorpt_correction_T_max 0.960
_exptl_absorpt_correction_T_min 0.910
_exptl_absorpt_correction_type multi-scan
_exptl_absorpt_process_details 'Bruker-AXS SADABS'
_exptl_crystal_colour orange
_exptl_crystal_density_diffrn 1.437
_exptl_crystal_description cleaved
_exptl_crystal_F_000 1728
_exptl_crystal_size_max 0.22
_exptl_crystal_size_mid 0.16
_exptl_crystal_size_min 0.12
_refine_diff_density_max 0.397
_refine_diff_density_min -0.354
_refine_diff_density_rms 0.054
_refine_ls_extinction_method none
_refine_ls_goodness_of_fit_ref 0.739
_refine_ls_hydrogen_treatment mixed
_refine_ls_matrix_type full
_refine_ls_number_parameters 659
_refine_ls_number_reflns 8913
_refine_ls_number_restraints 0
_refine_ls_restrained_S_all 0.739
_refine_ls_R_factor_all 0.0860
_refine_ls_R_factor_gt 0.0398
_refine_ls_shift/su_max 0.001
_refine_ls_shift/su_mean 0.000
_refine_ls_structure_factor_coef Fsqd
_refine_ls_weighting_details 'calc w=1/[\s^2^(Fo^2^)+(0.0280P)^2^+0.0000P] where P=(Fo^2^+2Fc^2^)/3'
_refine_ls_weighting_scheme calc
_refine_ls_wR_factor_gt 0.0718
_refine_ls_wR_factor_ref 0.0811
_reflns_number_gt 4958
_reflns_number_total 8913
_reflns_threshold_expression >2sigma(I)
_cod_data_source_file ja070989qsi20070211_102625.cif
_cod_data_source_block 06133
_cod_original_sg_symbol_Hall '-P 2ybc  '
_cod_original_sg_symbol_H-M 'P 1 21/c 1 '
_cod_database_code 4109650

loop_
_symmetry_equiv_pos_as_xyz
'x, y, z'
'-x, y+1/2, -z+1/2'
'-x, -y, -z'
'x, -y-1/2, z-1/2'

loop_
_atom_site_label
_atom_site_type_symbol
_atom_site_fract_x
_atom_site_fract_y
_atom_site_fract_z
_atom_site_U_iso_or_equiv
_atom_site_adp_type
_atom_site_occupancy
_atom_site_symmetry_multiplicity
_atom_site_calc_flag
Ti1 Ti 0.72951(2) 0.83173(3) 0.87070(3) 0.02051(11) Uani 1 1 d
P2 P 0.85062(3) 0.75397(5) 0.98161(4) 0.02159(14) Uani 1 1 d
C3 C 0.87915(12) 0.88350(18) 1.02723(15) 0.0226(5) Uani 1 1 d
C4 C 0.92374(13) 0.9019(2) 1.11525(16) 0.0262(6) Uani 1 1 d
C5 C 0.94094(13) 1.0018(2) 1.14857(16) 0.0290(6) Uani 1 1 d
C6 C 0.98826(18) 1.0206(3) 1.2434(2) 0.0386(8) Uani 1 1 d
C7 C 0.91275(14) 1.0846(2) 1.09142(18) 0.0296(6) Uani 1 1 d
C8 C 0.86829(13) 1.0695(2) 1.00509(17) 0.0261(6) Uani 1 1 d
C9 C 0.85014(12) 0.96886(18) 0.97062(15) 0.0214(5) Uani 1 1 d
N10 N 0.79986(10) 0.95010(14) 0.88436(12) 0.0201(4) Uani 1 1 d
C11 C 0.79743(12) 1.02324(18) 0.81804(15) 0.0208(5) Uani 1 1 d
C12 C 0.85835(14) 1.07318(19) 0.81510(17) 0.0251(6) Uani 1 1 d
H12 H 0.9420(12) 0.8518(19) 0.8892(15) 0.028(7) Uiso 1 1 d
C13 C 0.85282(15) 1.1434(2) 0.74887(18) 0.0296(6) Uani 1 1 d
C14 C 0.78671(14) 1.16596(19) 0.68225(16) 0.0272(6) Uani 1 1 d
C15 C 0.7814(2) 1.2413(3) 0.6101(2) 0.0430(8) Uani 1 1 d
C16 C 0.72620(14) 1.11486(19) 0.68437(17) 0.0261(6) Uani 1 1 d
C17 C 0.73011(12) 1.04454(17) 0.75078(15) 0.0207(5) Uani 1 1 d
P18 P 0.65366(3) 0.97332(5) 0.75871(4) 0.02121(15) Uani 1 1 d
C19 C 0.92343(13) 0.7095(2) 0.94455(17) 0.0274(6) Uani 1 1 d
C20 C 0.99855(17) 0.7038(3) 1.0170(2) 0.0385(7) Uani 1 1 d
C21 C 0.92369(16) 0.7787(2) 0.86848(19) 0.0311(6) Uani 1 1 d
C22 C 0.86005(14) 0.6700(2) 1.07660(16) 0.0280(6) Uani 1 1 d
C23 C 0.85082(19) 0.5551(2) 1.0500(2) 0.0383(7) Uani 1 1 d
C24 C 0.80615(18) 0.7006(3) 1.1169(2) 0.0368(7) Uani 1 1 d
C25 C 0.60876(14) 1.0692(2) 0.80692(17) 0.0277(6) Uani 1 1 d
C26 C 0.66406(17) 1.1177(2) 0.8883(2) 0.0339(7) Uani 1 1 d
C27 C 0.56531(19) 1.1539(3) 0.7440(2) 0.0432(8) Uani 1 1 d
C28 C 0.58884(13) 0.9558(2) 0.64491(16) 0.0284(6) Uani 1 1 d
C29 C 0.62258(18) 0.9021(2) 0.58713(19) 0.0362(7) Uani 1 1 d
H29 H 0.8767(12) 0.7816(17) 0.8250(15) 0.021(6) Uiso 1 1 d
C30 C 0.52212(16) 0.8977(3) 0.6450(2) 0.0413(8) Uani 1 1 d
C31 C 0.69513(16) 0.7086(2) 0.77079(17) 0.0262(6) Uani 1 1 d
C32 C 0.71761(13) 0.60141(19) 0.80320(15) 0.0260(6) Uani 1 1 d
H32 H 0.9563(14) 0.746(2) 0.8432(17) 0.043(8) Uiso 1 1 d
C33 C 0.67963(13) 0.5395(2) 0.84108(16) 0.0280(6) Uani 1 1 d
C34 C 0.70064(14) 0.4402(2) 0.87224(17) 0.0321(6) Uani 1 1 d
C35 C 0.76270(14) 0.39752(19) 0.86712(17) 0.0319(6) Uani 1 1 d
C36 C 0.80155(13) 0.4545(2) 0.82967(17) 0.0302(6) Uani 1 1 d
C37 C 0.77901(14) 0.55338(19) 0.79898(16) 0.0278(6) Uani 1 1 d
F38 F 0.61845(8) 0.57855(11) 0.84740(10) 0.0387(4) Uani 1 1 d
F39 F 0.66186(8) 0.38579(12) 0.90958(11) 0.0462(4) Uani 1 1 d
F40 F 0.78556(9) 0.30191(11) 0.90030(11) 0.0472(4) Uani 1 1 d
F41 F 0.86135(8) 0.41327(12) 0.82307(10) 0.0441(4) Uani 1 1 d
F42 F 0.81838(8) 0.60451(11) 0.75976(9) 0.0365(4) Uani 1 1 d
C43 C 0.67190(13) 0.8328(2) 0.93968(16) 0.0259(6) Uani 1 1 d
C44 C 0.64001(13) 0.87522(19) 0.99782(16) 0.0254(6) Uani 1 1 d
C45 C 0.57220(14) 0.8473(2) 0.99758(17) 0.0324(6) Uani 1 1 d
C46 C 0.54074(14) 0.8917(2) 1.05113(18) 0.0348(7) Uani 1 1 d
C47 C 0.57629(15) 0.9714(2) 1.10659(18) 0.0371(7) Uani 1 1 d
C48 C 0.64219(14) 1.0038(2) 1.10855(17) 0.0322(6) Uani 1 1 d
C49 C 0.67407(13) 0.9546(2) 1.05875(17) 0.0296(6) Uani 1 1 d
F50 F 0.53337(8) 0.77274(12) 0.94028(10) 0.0407(4) Uani 1 1 d
F51 F 0.47543(8) 0.85877(13) 1.04801(11) 0.0507(5) Uani 1 1 d
F52 F 0.54553(9) 1.01819(14) 1.15735(11) 0.0534(5) Uani 1 1 d
F53 F 0.67503(8) 1.08611(12) 1.15997(10) 0.0448(4) Uani 1 1 d
F54 F 0.74124(8) 0.98545(12) 1.06777(9) 0.0367(4) Uani 1 1 d
H55 H 0.9423(13) 0.8420(19) 1.1532(16) 0.034(7) Uiso 1 1 d
H56 H 0.9936(15) 0.961(2) 1.2788(19) 0.052(10) Uiso 1 1 d
H57 H 0.9701(16) 1.075(2) 1.2635(19) 0.060(10) Uiso 1 1 d
H58 H 1.0316(16) 1.042(2) 1.2500(18) 0.048(10) Uiso 1 1 d
H59 H 0.9217(12) 1.1516(18) 1.1094(14) 0.020(6) Uiso 1 1 d
H60 H 0.8508(12) 1.1240(17) 0.9708(14) 0.018(6) Uiso 1 1 d
H61 H 0.8989(11) 1.0582(16) 0.8551(14) 0.012(6) Uiso 1 1 d
H62 H 0.8928(11) 1.1744(16) 0.7480(13) 0.012(6) Uiso 1 1 d
H63 H 0.7973(14) 1.307(2) 0.6339(17) 0.040(8) Uiso 1 1 d
H64 H 0.8122(15) 1.219(2) 0.5830(18) 0.048(9) Uiso 1 1 d
H65 H 0.7385(17) 1.240(3) 0.577(2) 0.064(12) Uiso 1 1 d
H66 H 0.6805(11) 1.1290(15) 0.6394(13) 0.008(5) Uiso 1 1 d
H67 H 0.9090(12) 0.6424(18) 0.9204(15) 0.024(7) Uiso 1 1 d
H68 H 0.9978(13) 0.655(2) 1.0587(18) 0.038(8) Uiso 1 1 d
H69 H 1.0092(14) 0.768(2) 1.0410(18) 0.042(9) Uiso 1 1 d
H70 H 1.0308(13) 0.6831(18) 0.9945(15) 0.025(7) Uiso 1 1 d
H71 H 0.9065(12) 0.6790(17) 1.1159(15) 0.023(6) Uiso 1 1 d
H72 H 0.8889(14) 0.535(2) 1.0312(17) 0.041(9) Uiso 1 1 d
H73 H 0.8019(13) 0.5447(18) 1.0072(17) 0.032(7) Uiso 1 1 d
H74 H 0.8531(12) 0.5101(19) 1.0986(17) 0.032(7) Uiso 1 1 d
H75 H 0.8107(12) 0.7642(19) 1.1343(15) 0.020(7) Uiso 1 1 d
H76 H 0.7586(13) 0.6944(17) 1.0752(16) 0.022(7) Uiso 1 1 d
H77 H 0.8125(12) 0.6596(19) 1.1653(16) 0.029(7) Uiso 1 1 d
H78 H 0.5794(12) 1.0295(18) 0.8239(15) 0.021(7) Uiso 1 1 d
H79 H 0.6411(14) 1.155(2) 0.9210(18) 0.049(9) Uiso 1 1 d
H80 H 0.6940(15) 1.063(2) 0.9251(19) 0.054(9) Uiso 1 1 d
H81 H 0.6945(13) 1.1656(19) 0.8721(15) 0.031(7) Uiso 1 1 d
H82 H 0.6000(14) 1.197(2) 0.7269(16) 0.039(8) Uiso 1 1 d
H83 H 0.5497(14) 1.199(2) 0.7753(17) 0.039(8) Uiso 1 1 d
H84 H 0.5274(15) 1.125(2) 0.6982(19) 0.046(9) Uiso 1 1 d
H85 H 0.5739(11) 1.0270(17) 0.6221(14) 0.018(6) Uiso 1 1 d
H86 H 0.6679(15) 0.937(2) 0.5888(17) 0.048(9) Uiso 1 1 d
H87 H 0.6399(13) 0.834(2) 0.6051(16) 0.033(7) Uiso 1 1 d
H88 H 0.5896(14) 0.901(2) 0.5289(18) 0.043(8) Uiso 1 1 d
H89 H 0.5351(14) 0.833(2) 0.6681(17) 0.038(8) Uiso 1 1 d
H90 H 0.4886(15) 0.892(2) 0.5863(19) 0.047(8) Uiso 1 1 d
H91 H 0.4978(14) 0.930(2) 0.6774(18) 0.045(9) Uiso 1 1 d
H92 H 0.7150(13) 0.7279(19) 0.7314(16) 0.030(7) Uiso 1 1 d
H93 H 0.6487(14) 0.7136(19) 0.7535(16) 0.029(8) Uiso 1 1 d
H94 H 0.6459(13) 0.780(2) 0.9076(17) 0.039(8) Uiso 1 1 d

loop_
_atom_site_aniso_label
_atom_site_aniso_U_11
_atom_site_aniso_U_22
_atom_site_aniso_U_33
_atom_site_aniso_U_23
_atom_site_aniso_U_13
_atom_site_aniso_U_12
Ti1 0.0208(2) 0.0181(2) 0.0207(2) 0.00012(18) 0.00550(18) -0.00153(19)
P2 0.0222(3) 0.0210(3) 0.0185(3) 0.0013(3) 0.0042(3) -0.0008(3)
C3 0.0181(12) 0.0255(14) 0.0230(13) -0.0021(10) 0.0064(10) -0.0025(11)
C4 0.0199(13) 0.0311(15) 0.0248(14) 0.0015(12) 0.0055(11) 0.0015(12)
C5 0.0226(14) 0.0370(16) 0.0264(14) -0.0113(11) 0.0081(11) -0.0039(12)
C6 0.0321(19) 0.049(2) 0.0300(17) -0.0144(16) 0.0068(14) -0.0055(17)
C7 0.0242(14) 0.0270(15) 0.0373(16) -0.0112(13) 0.0112(12) -0.0039(12)
C8 0.0203(14) 0.0232(14) 0.0333(16) 0.0001(12) 0.0083(12) -0.0012(11)
C9 0.0139(12) 0.0237(13) 0.0272(13) -0.0012(11) 0.0084(10) -0.0012(11)
N10 0.0189(10) 0.0183(11) 0.0200(10) -0.0010(8) 0.0037(8) -0.0015(8)
C11 0.0219(13) 0.0162(12) 0.0262(13) -0.0019(10) 0.0113(11) 0.0007(11)
C12 0.0210(14) 0.0218(14) 0.0311(15) -0.0013(11) 0.0082(12) 0.0009(11)
C13 0.0288(15) 0.0236(14) 0.0433(17) -0.0009(12) 0.0213(13) -0.0064(12)
C14 0.0341(15) 0.0230(13) 0.0286(14) 0.0020(11) 0.0164(12) -0.0010(12)
C15 0.048(2) 0.040(2) 0.046(2) 0.0089(16) 0.0226(18) -0.0081(18)
C16 0.0250(14) 0.0234(14) 0.0284(14) 0.0015(11) 0.0082(12) 0.0020(12)
C17 0.0216(13) 0.0155(12) 0.0250(13) -0.0018(10) 0.0089(10) -0.0004(10)
P18 0.0192(3) 0.0192(3) 0.0233(3) 0.0008(3) 0.0058(3) -0.0003(3)
C19 0.0247(14) 0.0254(14) 0.0291(15) -0.0006(11) 0.0065(11) 0.0008(12)
C20 0.0262(17) 0.045(2) 0.0404(19) -0.0005(16) 0.0086(14) 0.0065(15)
C21 0.0285(16) 0.0352(17) 0.0320(16) -0.0010(13) 0.0140(14) 0.0009(14)
C22 0.0285(15) 0.0306(15) 0.0177(13) 0.0052(11) 0.0004(11) -0.0016(13)
C23 0.048(2) 0.0295(17) 0.0295(17) 0.0083(13) 0.0062(16) -0.0038(15)
C24 0.046(2) 0.042(2) 0.0225(16) 0.0054(14) 0.0121(15) -0.0048(16)
C25 0.0248(14) 0.0242(14) 0.0371(16) 0.0010(12) 0.0150(12) 0.0012(12)
C26 0.0368(17) 0.0285(16) 0.0419(18) -0.0070(14) 0.0212(15) 0.0001(14)
C27 0.0377(19) 0.0333(19) 0.054(2) -0.0036(16) 0.0121(17) 0.0146(16)
C28 0.0237(14) 0.0259(15) 0.0283(14) 0.0018(11) 0.0013(11) 0.0017(12)
C29 0.0420(19) 0.0319(17) 0.0261(16) -0.0005(13) 0.0031(14) 0.0008(15)
C30 0.0263(17) 0.040(2) 0.047(2) -0.0040(16) 0.0007(15) -0.0034(15)
C31 0.0255(16) 0.0231(14) 0.0266(15) 0.0012(11) 0.0061(12) 0.0000(12)
C32 0.0268(14) 0.0222(13) 0.0231(13) -0.0043(10) 0.0025(11) -0.0020(12)
C33 0.0209(14) 0.0256(14) 0.0335(15) -0.0056(11) 0.0055(11) -0.0018(12)
C34 0.0313(15) 0.0255(15) 0.0390(16) 0.0018(12) 0.0127(13) -0.0092(13)
C35 0.0333(16) 0.0181(14) 0.0379(16) 0.0020(11) 0.0061(13) 0.0002(12)
C36 0.0250(14) 0.0289(15) 0.0347(15) -0.0053(12) 0.0090(12) 0.0039(12)
C37 0.0321(15) 0.0256(14) 0.0234(14) -0.0027(11) 0.0080(11) -0.0053(12)
F38 0.0312(9) 0.0320(9) 0.0533(11) -0.0004(7) 0.0163(8) -0.0008(7)
F39 0.0451(10) 0.0333(9) 0.0659(12) 0.0105(8) 0.0273(9) -0.0043(8)
F40 0.0494(10) 0.0259(9) 0.0637(12) 0.0121(8) 0.0184(9) 0.0074(8)
F41 0.0372(9) 0.0393(10) 0.0577(11) 0.0021(8) 0.0200(8) 0.0091(8)
F42 0.0431(9) 0.0345(9) 0.0356(9) 0.0002(7) 0.0190(7) -0.0033(7)
C43 0.0266(14) 0.0218(14) 0.0261(14) 0.0018(11) 0.0062(11) 0.0009(12)
C44 0.0242(14) 0.0265(14) 0.0263(14) 0.0097(11) 0.0105(11) 0.0029(11)
C45 0.0310(15) 0.0312(16) 0.0326(15) 0.0082(12) 0.0093(12) 0.0025(13)
C46 0.0230(15) 0.0474(18) 0.0389(17) 0.0197(14) 0.0170(13) 0.0108(14)
C47 0.0373(17) 0.0493(18) 0.0308(16) 0.0123(14) 0.0199(13) 0.0164(15)
C48 0.0335(16) 0.0359(17) 0.0252(15) 0.0047(12) 0.0087(12) 0.0040(13)
C49 0.0250(15) 0.0336(16) 0.0315(15) 0.0070(12) 0.0121(12) 0.0034(12)
F50 0.0310(9) 0.0413(10) 0.0452(10) 0.0064(8) 0.0090(7) -0.0059(7)
F51 0.0338(9) 0.0648(12) 0.0605(12) 0.0190(9) 0.0258(8) 0.0049(9)
F52 0.0524(11) 0.0722(13) 0.0455(11) 0.0057(9) 0.0299(9) 0.0171(10)
F53 0.0546(10) 0.0472(10) 0.0317(9) -0.0032(8) 0.0151(8) 0.0062(9)
F54 0.0303(9) 0.0431(10) 0.0380(9) -0.0048(7) 0.0145(7) -0.0050(7)

loop_
_atom_type_symbol
_atom_type_description
_atom_type_scat_dispersion_real
_atom_type_scat_dispersion_imag
_atom_type_scat_source
C C 0.0033 0.0016 'International Tables Vol C Tables 4.2.6.8 and 6.1.1.4'
H H 0.0000 0.0000 'International Tables Vol C Tables 4.2.6.8 and 6.1.1.4'
N N 0.0061 0.0033 'International Tables Vol C Tables 4.2.6.8 and 6.1.1.4'
F F 0.0171 0.0103 'International Tables Vol C Tables 4.2.6.8 and 6.1.1.4'
P P 0.1023 0.0942 'International Tables Vol C Tables 4.2.6.8 and 6.1.1.4'
Ti Ti 0.2776 0.4457 'International Tables Vol C Tables 4.2.6.8 and 6.1.1.4'

loop_
_geom_angle_atom_site_label_1
_geom_angle_atom_site_label_2
_geom_angle_atom_site_label_3
_geom_angle
C43 Ti1 N10 118.64(10)
C43 Ti1 C31 111.50(12)
N10 Ti1 C31 129.12(10)
C43 Ti1 P2 101.00(8)
N10 Ti1 P2 77.80(5)
C31 Ti1 P2 101.34(7)
C43 Ti1 P18 95.67(8)
N10 Ti1 P18 75.61(6)
C31 Ti1 P18 91.94(7)
P2 Ti1 P18 153.02(3)
C43 Ti1 H94 25.5(7)
N10 Ti1 H94 143.6(7)
C31 Ti1 H94 86.0(7)
P2 Ti1 H94 107.6(7)
P18 Ti1 H94 96.6(7)
C3 P2 C22 105.27(11)
C3 P2 C19 104.69(11)
C22 P2 C19 104.82(12)
C3 P2 Ti1 90.26(8)
C22 P2 Ti1 125.92(9)
C19 P2 Ti1 120.99(8)
C4 C3 C9 119.6(2)
C4 C3 P2 123.81(19)
C9 C3 P2 116.45(17)
C5 C4 C3 122.1(2)
C5 C4 H55 119.8(15)
C3 C4 H55 118.2(15)
C4 C5 C7 117.4(2)
C4 C5 C6 121.6(3)
C7 C5 C6 121.0(3)
C5 C6 H56 113.2(18)
C5 C6 H57 108.8(19)
H56 C6 H57 112(3)
C5 C6 H58 112.5(19)
H56 C6 H58 107(3)
H57 C6 H58 103(3)
C8 C7 C5 122.2(2)
C8 C7 H59 116.3(15)
C5 C7 H59 121.5(15)
C7 C8 C9 121.0(2)
C7 C8 H60 119.8(15)
C9 C8 H60 119.2(15)
C8 C9 C3 117.7(2)
C8 C9 N10 122.7(2)
C3 C9 N10 119.4(2)
C9 N10 C11 117.69(19)
C9 N10 Ti1 115.98(15)
C11 N10 Ti1 125.83(14)
C12 C11 C17 118.0(2)
C12 C11 N10 123.4(2)
C17 C11 N10 118.6(2)
C13 C12 C11 120.9(2)
C13 C12 H61 121.9(15)
C11 C12 H61 117.2(15)
C12 C13 C14 121.9(3)
C12 C13 H62 119.5(14)
C14 C13 H62 118.6(14)
C16 C14 C13 117.2(2)
C16 C14 C15 121.4(3)
C13 C14 C15 121.4(3)
C14 C15 H63 109.5(17)
C14 C15 H64 108.6(18)
H63 C15 H64 107(2)
C14 C15 H65 105(2)
H63 C15 H65 114(3)
H64 C15 H65 113(3)
C14 C16 C17 122.2(2)
C14 C16 H66 118.6(12)
C17 C16 H66 119.2(12)
C16 C17 C11 119.9(2)
C16 C17 P18 125.26(18)
C11 C17 P18 114.88(17)
C17 P18 C28 105.79(11)
C17 P18 C25 104.41(12)
C28 P18 C25 104.40(12)
C17 P18 Ti1 96.93(8)
C28 P18 Ti1 128.91(9)
C25 P18 Ti1 113.40(9)
C20 C19 C21 111.3(2)
C20 C19 P2 114.4(2)
C21 C19 P2 109.44(18)
C20 C19 H67 109.8(14)
C21 C19 H67 105.9(14)
P2 C19 H67 105.4(14)
C19 C20 H68 109.1(17)
C19 C20 H69 107.5(18)
H68 C20 H69 110(2)
C19 C20 H70 109.6(16)
H68 C20 H70 109(2)
H69 C20 H70 111(2)
C19 C21 H12 111.6(13)
C19 C21 H29 109.7(14)
H12 C21 H29 110.3(19)
C19 C21 H32 108.0(15)
H12 C21 H32 108(2)
H29 C21 H32 109(2)
C24 C22 C23 110.3(3)
C24 C22 P2 110.98(19)
C23 C22 P2 110.74(18)
C24 C22 H71 110.7(14)
C23 C22 H71 107.8(14)
P2 C22 H71 106.2(15)
C22 C23 H72 109.1(16)
C22 C23 H73 108.6(14)
H72 C23 H73 115(2)
C22 C23 H74 111.7(14)
H72 C23 H74 108(2)
H73 C23 H74 104(2)
C22 C24 H75 113.0(16)
C22 C24 H76 110.0(14)
H75 C24 H76 106(2)
C22 C24 H77 110.1(15)
H75 C24 H77 107(2)
H76 C24 H77 111(2)
C26 C25 C27 110.4(2)
C26 C25 P18 110.01(19)
C27 C25 P18 114.8(2)
C26 C25 H78 107.4(15)
C27 C25 H78 110.2(15)
P18 C25 H78 103.5(15)
C25 C26 H79 111.3(16)
C25 C26 H80 109.1(17)
H79 C26 H80 109(2)
C25 C26 H81 109.8(14)
H79 C26 H81 109(2)
H80 C26 H81 109(2)
C25 C27 H82 107.8(15)
C25 C27 H83 107.2(17)
H82 C27 H83 103(2)
C25 C27 H84 110.7(18)
H82 C27 H84 115(2)
H83 C27 H84 112(2)
C29 C28 C30 111.8(3)
C29 C28 P18 112.70(18)
C30 C28 P18 109.6(2)
C29 C28 H85 108.7(13)
C30 C28 H85 108.2(12)
P18 C28 H85 105.6(12)
C28 C29 H86 112.7(16)
C28 C29 H87 114.7(15)
H86 C29 H87 101(2)
C28 C29 H88 109.9(16)
H86 C29 H88 108(2)
H87 C29 H88 110(2)
C28 C30 H89 109.6(17)
C28 C30 H90 108.5(17)
H89 C30 H90 110(2)
C28 C30 H91 115.0(17)
H89 C30 H91 107(2)
H90 C30 H91 107(2)
C32 C31 Ti1 115.39(17)
C32 C31 H92 110.8(15)
Ti1 C31 H92 104.1(16)
C32 C31 H93 109.3(17)
Ti1 C31 H93 100.9(17)
H92 C31 H93 116(2)
C33 C32 C37 113.9(2)
C33 C32 C31 123.2(2)
C37 C32 C31 122.9(2)
F38 C33 C34 117.9(2)
F38 C33 C32 118.6(2)
C34 C33 C32 123.5(2)
F39 C34 C33 120.1(2)
F39 C34 C35 120.1(2)
C33 C34 C35 119.7(2)
F40 C35 C36 120.4(2)
F40 C35 C34 120.5(2)
C36 C35 C34 119.1(2)
F41 C36 C35 119.7(2)
F41 C36 C37 120.6(2)
C35 C36 C37 119.7(2)
F42 C37 C36 116.9(2)
F42 C37 C32 119.1(2)
C36 C37 C32 124.0(2)
C44 C43 Ti1 156.9(2)
C44 C43 H94 112.2(17)
Ti1 C43 H94 89.2(16)
C45 C44 C49 113.1(2)
C45 C44 C43 124.7(2)
C49 C44 C43 122.1(2)
F50 C45 C46 117.1(2)
F50 C45 C44 118.6(2)
C46 C45 C44 124.3(3)
F51 C46 C47 120.3(3)
F51 C46 C45 120.6(3)
C47 C46 C45 119.1(3)
F52 C47 C48 120.5(3)
F52 C47 C46 120.1(3)
C48 C47 C46 119.4(3)
F53 C48 C49 120.7(2)
F53 C48 C47 119.0(2)
C49 C48 C47 120.3(3)
F54 C49 C48 117.6(2)
F54 C49 C44 118.8(2)
C48 C49 C44 123.6(2)

loop_
_geom_bond_atom_site_label_1
_geom_bond_atom_site_label_2
_geom_bond_distance
Ti1 C43 1.891(3)
Ti1 N10 2.0146(19)
Ti1 C31 2.191(3)
Ti1 P2 2.6098(8)
Ti1 P18 2.6181(8)
Ti1 H94 2.08(2)
P2 C3 1.818(2)
P2 C22 1.846(2)
P2 C19 1.858(3)
C3 C4 1.405(3)
C3 C9 1.409(3)
C4 C5 1.380(3)
C4 H55 0.97(2)
C5 C7 1.386(4)
C5 C6 1.507(4)
C6 H56 0.94(3)
C6 H57 0.90(3)
C6 H58 0.87(3)
C7 C8 1.375(3)
C7 H59 0.90(2)
C8 C9 1.398(3)
C8 H60 0.88(2)
C9 N10 1.416(3)
N10 C11 1.424(3)
C11 C12 1.386(3)
C11 C17 1.406(3)
C12 C13 1.384(3)
C12 H61 0.85(2)
C13 C14 1.389(3)
C13 H62 0.89(2)
C14 C16 1.380(3)
C14 C15 1.501(4)
C15 H63 0.93(3)
C15 H64 0.93(3)
C15 H65 0.82(3)
C16 C17 1.394(3)
C16 H66 0.949(19)
C17 P18 1.818(2)
P18 C28 1.844(2)
P18 C25 1.860(3)
C19 C20 1.522(4)
C19 C21 1.534(4)
C19 H67 0.94(2)
C20 H68 0.93(3)
C20 H69 0.90(3)
C20 H70 0.89(2)
C21 H12 1.01(2)
C21 H29 0.94(2)
C21 H32 0.98(3)
C22 C24 1.508(4)
C22 C23 1.524(4)
C22 H71 0.91(2)
C23 H72 0.95(3)
C23 H73 0.97(2)
C23 H74 0.97(3)
C24 H75 0.85(2)
C24 H76 0.94(2)
C24 H77 0.92(2)
C25 C26 1.509(4)
C25 C27 1.522(4)
C25 H78 0.89(2)
C26 H79 0.96(3)
C26 H80 0.97(3)
C26 H81 0.97(3)
C27 H82 1.00(3)
C27 H83 0.90(3)
C27 H84 0.92(3)
C28 C29 1.518(4)
C28 C30 1.520(4)
C28 H85 0.99(2)
C29 H86 1.00(3)
C29 H87 0.95(3)
C29 H88 0.94(3)
C30 H89 0.91(3)
C30 H90 0.95(3)
C30 H91 0.94(3)
C31 C32 1.477(3)
C31 H92 0.91(2)
C31 H93 0.86(2)
C32 C33 1.392(3)
C32 C37 1.391(3)
C33 F38 1.354(3)
C33 C34 1.373(3)
C34 F39 1.346(3)
C34 C35 1.380(3)
C35 F40 1.346(3)
C35 C36 1.365(4)
C36 F41 1.342(3)
C36 C37 1.372(3)
C37 F42 1.355(3)
C43 C44 1.437(3)
C43 H94 0.90(2)
C44 C45 1.393(3)
C44 C49 1.407(3)
C45 F50 1.359(3)
C45 C46 1.379(4)
C46 F51 1.347(3)
C46 C47 1.373(4)
C47 F52 1.346(3)
C47 C48 1.363(4)
C48 F53 1.354(3)
C48 C49 1.364(3)
C49 F54 1.346(3)

loop_
_geom_torsion_atom_site_label_1
_geom_torsion_atom_site_label_2
_geom_torsion_atom_site_label_3
_geom_torsion_atom_site_label_4
_geom_torsion
C43 Ti1 P2 C3 -84.75(11)
N10 Ti1 P2 C3 32.47(9)
C31 Ti1 P2 C3 160.42(11)
P18 Ti1 P2 C3 42.38(10)
C43 Ti1 P2 C22 24.42(14)
N10 Ti1 P2 C22 141.64(12)
C31 Ti1 P2 C22 -90.40(14)
P18 Ti1 P2 C22 151.55(11)
C43 Ti1 P2 C19 167.88(13)
N10 Ti1 P2 C19 -74.90(12)
C31 Ti1 P2 C19 53.05(13)
P18 Ti1 P2 C19 -64.99(12)
C22 P2 C3 C4 21.6(2)
C19 P2 C3 C4 -88.6(2)
Ti1 P2 C3 C4 149.1(2)
C22 P2 C3 C9 -154.28(19)
C19 P2 C3 C9 95.50(19)
Ti1 P2 C3 C9 -26.74(18)
C9 C3 C4 C5 -0.6(4)
P2 C3 C4 C5 -176.4(2)
C3 C4 C5 C7 -0.4(4)
C3 C4 C5 C6 179.4(3)
C4 C5 C7 C8 1.1(4)
C6 C5 C7 C8 -178.7(3)
C5 C7 C8 C9 -0.8(4)
C7 C8 C9 C3 -0.2(4)
C7 C8 C9 N10 174.6(2)
C4 C3 C9 C8 0.9(3)
P2 C3 C9 C8 176.96(18)
C4 C3 C9 N10 -174.1(2)
P2 C3 C9 N10 2.0(3)
C8 C9 N10 C11 34.3(3)
C3 C9 N10 C11 -150.9(2)
C8 C9 N10 Ti1 -138.0(2)
C3 C9 N10 Ti1 36.7(3)
C43 Ti1 N10 C9 54.88(18)
C31 Ti1 N10 C9 -135.90(16)
P2 Ti1 N10 C9 -41.11(14)
P18 Ti1 N10 C9 143.51(16)
C43 Ti1 N10 C11 -116.79(19)
C31 Ti1 N10 C11 52.4(2)
P2 Ti1 N10 C11 147.21(18)
P18 Ti1 N10 C11 -28.16(16)
C9 N10 C11 C12 36.2(3)
Ti1 N10 C11 C12 -152.20(19)
C9 N10 C11 C17 -145.2(2)
Ti1 N10 C11 C17 26.3(3)
C17 C11 C12 C13 1.2(4)
N10 C11 C12 C13 179.8(2)
C11 C12 C13 C14 -0.8(4)
C12 C13 C14 C16 -0.3(4)
C12 C13 C14 C15 -179.3(3)
C13 C14 C16 C17 0.9(4)
C15 C14 C16 C17 179.9(3)
C14 C16 C17 C11 -0.5(4)
C14 C16 C17 P18 -179.68(19)
C12 C11 C17 C16 -0.6(3)
N10 C11 C17 C16 -179.2(2)
C12 C11 C17 P18 178.67(18)
N10 C11 C17 P18 0.0(3)
C16 C17 P18 C28 29.2(2)
C11 C17 P18 C28 -150.02(18)
C16 C17 P18 C25 -80.6(2)
C11 C17 P18 C25 100.14(19)
C16 C17 P18 Ti1 163.0(2)
C11 C17 P18 Ti1 -16.24(18)
C43 Ti1 P18 C17 138.40(11)
N10 Ti1 P18 C17 20.26(9)
C31 Ti1 P18 C17 -109.76(11)
P2 Ti1 P18 C17 10.26(10)
C43 Ti1 P18 C28 -104.82(14)
N10 Ti1 P18 C28 137.03(13)
C31 Ti1 P18 C28 7.01(14)
P2 Ti1 P18 C28 127.03(12)
C43 Ti1 P18 C25 29.40(13)
N10 Ti1 P18 C25 -88.75(11)
C31 Ti1 P18 C25 141.23(13)
P2 Ti1 P18 C25 -98.75(11)
C3 P2 C19 C20 59.5(2)
C22 P2 C19 C20 -51.0(2)
Ti1 P2 C19 C20 158.92(19)
C3 P2 C19 C21 -66.1(2)
C22 P2 C19 C21 -176.69(19)
Ti1 P2 C19 C21 33.2(2)
C3 P2 C22 C24 67.2(2)
C19 P2 C22 C24 177.3(2)
Ti1 P2 C22 C24 -34.6(2)
C3 P2 C22 C23 -169.9(2)
C19 P2 C22 C23 -59.8(2)
Ti1 P2 C22 C23 88.4(2)
C17 P18 C25 C26 -50.6(2)
C28 P18 C25 C26 -161.5(2)
Ti1 P18 C25 C26 53.7(2)
C17 P18 C25 C27 74.6(2)
C28 P18 C25 C27 -36.2(3)
Ti1 P18 C25 C27 178.9(2)
C17 P18 C28 C29 55.6(2)
C25 P18 C28 C29 165.4(2)
Ti1 P18 C28 C29 -57.3(2)
C17 P18 C28 C30 -179.3(2)
C25 P18 C28 C30 -69.4(2)
Ti1 P18 C28 C30 67.8(2)
C43 Ti1 C31 C32 -76.4(2)
N10 Ti1 C31 C32 113.8(2)
P2 Ti1 C31 C32 30.4(2)
P18 Ti1 C31 C32 -173.3(2)
Ti1 C31 C32 C33 82.9(3)
Ti1 C31 C32 C37 -96.8(3)
C37 C32 C33 F38 -179.3(2)
C31 C32 C33 F38 1.0(3)
C37 C32 C33 C34 0.4(4)
C31 C32 C33 C34 -179.3(2)
F38 C33 C34 F39 -1.6(4)
C32 C33 C34 F39 178.7(2)
F38 C33 C34 C35 -179.9(2)
C32 C33 C34 C35 0.4(4)
F39 C34 C35 F40 -0.9(4)
C33 C34 C35 F40 177.5(2)
F39 C34 C35 C36 -179.4(2)
C33 C34 C35 C36 -1.1(4)
F40 C35 C36 F41 2.5(4)
C34 C35 C36 F41 -179.0(2)
F40 C35 C36 C37 -177.6(2)
C34 C35 C36 C37 0.9(4)
F41 C36 C37 F42 2.1(3)
C35 C36 C37 F42 -177.7(2)
F41 C36 C37 C32 179.8(2)
C35 C36 C37 C32 -0.1(4)
C33 C32 C37 F42 177.0(2)
C31 C32 C37 F42 -3.3(3)
C33 C32 C37 C36 -0.6(3)
C31 C32 C37 C36 179.1(2)
N10 Ti1 C43 C44 11.7(5)
C31 Ti1 C43 C44 -159.4(5)
P2 Ti1 C43 C44 93.7(5)
P18 Ti1 C43 C44 -65.0(5)
Ti1 C43 C44 C45 148.9(4)
Ti1 C43 C44 C49 -27.8(6)
C49 C44 C45 F50 178.8(2)
C43 C44 C45 F50 1.9(4)
C49 C44 C45 C46 -0.2(4)
C43 C44 C45 C46 -177.1(2)
F50 C45 C46 F51 2.3(3)
C44 C45 C46 F51 -178.7(2)
F50 C45 C46 C47 -176.5(2)
C44 C45 C46 C47 2.5(4)
F51 C46 C47 F52 -1.0(4)
C45 C46 C47 F52 177.8(2)
F51 C46 C47 C48 -179.8(2)
C45 C46 C47 C48 -1.0(4)
F52 C47 C48 F53 -2.3(4)
C46 C47 C48 F53 176.5(2)
F52 C47 C48 C49 178.3(2)
C46 C47 C48 C49 -2.9(4)
F53 C48 C49 F54 4.9(4)
C47 C48 C49 F54 -175.7(2)
F53 C48 C49 C44 -173.8(2)
C47 C48 C49 C44 5.6(4)
C45 C44 C49 F54 177.4(2)
C43 C44 C49 F54 -5.6(3)
C45 C44 C49 C48 -3.9(4)
C43 C44 C49 C48 173.2(2)
